data_4519258
loop_
_publ_author_name
'Mougharbel, Ali S.'
'Ahmedi, Sihana'
'Bhattacharya, Saurav'
'Rajan, Ananthu'
'Kortz, Ulrich'

_publ_section_title
;
 Organorhodium(III)- and Iridium(III)-Substituted
 20-Tungstobismuthates(III) and -Antimonates(III),
 [(MCp*)<sub>2</sub>X<sub>2</sub>W<sub>20</sub>O<sub>70</sub>]<sup>10-</sup>
 (M = Rh<sup>III</sup> and Ir<sup>III</sup>; X = Bi<sup>III</sup> and
 Sb<sup>III</sup>).
;
_journal_issue 50
_journal_name_full 'ACS omega'
_journal_page_first 34494
_journal_page_last 34500
_journal_paper_doi 10.1021/acsomega.1c04707
_journal_volume 6
_journal_year 2021
_chemical_formula_sum 'C20 H30 Bi2 Ir2 Na5 O87 W20'
_chemical_formula_weight 6256.75
_space_group_crystal_system triclinic
_space_group_IT_number 2
_space_group_name_Hall '-P 1'
_space_group_name_H-M_alt 'P -1'
_atom_sites_solution_hydrogens geom
_audit_creation_method SHELXL-2014/7
_cell_angle_alpha 103.050(3)
_cell_angle_beta 99.932(3)
_cell_angle_gamma 113.932(3)
_cell_formula_units_Z 2
_cell_length_a 17.1496(17)
_cell_length_b 19.521(2)
_cell_length_c 23.720(3)
_cell_measurement_reflns_used 27727
_cell_measurement_temperature 100(2)
_cell_measurement_theta_max 26.504
_cell_measurement_theta_min 2.052
_cell_volume 6752.6(13)
_computing_cell_refinement 'Bruker SAINT'
_computing_data_collection 'Bruker APEX2'
_computing_data_reduction 'Bruker SAINT'
_computing_molecular_graphics 'Bruker SHELXTL'
_computing_publication_material 'Bruker SHELXTL'
_computing_structure_refinement 'SHELXL-2014/7 (Sheldrick, 2014)'
_computing_structure_solution 'SHELXS-97 (Sheldrick 2008)'
_diffrn_ambient_temperature 100(2)
_diffrn_measured_fraction_theta_full 0.997
_diffrn_measured_fraction_theta_max 0.989
_diffrn_measurement_device_type 'Bruker APEX-II CCD'
_diffrn_measurement_method '\f and \w scans'
_diffrn_radiation_type MoK\a
_diffrn_radiation_wavelength 0.71073
_diffrn_reflns_av_R_equivalents 0.1183
_diffrn_reflns_av_unetI/netI 0.1177
_diffrn_reflns_Laue_measured_fraction_full 0.997
_diffrn_reflns_Laue_measured_fraction_max 0.989
_diffrn_reflns_limit_h_max 21
_diffrn_reflns_limit_h_min -21
_diffrn_reflns_limit_k_max 24
_diffrn_reflns_limit_k_min -24
_diffrn_reflns_limit_l_max 29
_diffrn_reflns_limit_l_min -29
_diffrn_reflns_number 115664
_diffrn_reflns_point_group_measured_fraction_full 0.997
_diffrn_reflns_point_group_measured_fraction_max 0.989
_diffrn_reflns_theta_full 25.242
_diffrn_reflns_theta_max 26.504
_diffrn_reflns_theta_min 2.052
_exptl_absorpt_coefficient_mu 21.605
_exptl_absorpt_correction_T_max 0.060
_exptl_absorpt_correction_T_min 0.017
_exptl_absorpt_correction_type multi-scan
_exptl_absorpt_process_details SADABS
_exptl_crystal_colour Red
_exptl_crystal_density_diffrn 3.077
_exptl_crystal_description Block
_exptl_crystal_F_000 5402
_exptl_crystal_size_max 0.22
_exptl_crystal_size_mid 0.17
_exptl_crystal_size_min 0.13
_refine_diff_density_max 4.049
_refine_diff_density_min -3.645
_refine_diff_density_rms 0.529
_refine_ls_extinction_method none
_refine_ls_goodness_of_fit_ref 1.034
_refine_ls_hydrogen_treatment constr
_refine_ls_matrix_type full
_refine_ls_number_parameters 1231
_refine_ls_number_reflns 27727
_refine_ls_number_restraints 678
_refine_ls_restrained_S_all 1.026
_refine_ls_R_factor_all 0.1089
_refine_ls_R_factor_gt 0.0615
_refine_ls_shift/su_max 0.001
_refine_ls_shift/su_mean 0.000
_refine_ls_structure_factor_coef Fsqd
_refine_ls_weighting_details 'w=1/[\s^2^(Fo^2^)+(0.0777P)^2^+273.5675P] where P=(Fo^2^+2Fc^2^)/3'
_refine_ls_weighting_scheme calc
_refine_ls_wR_factor_gt 0.1559
_refine_ls_wR_factor_ref 0.1879
_reflns_Friedel_coverage 0.000
_reflns_number_gt 17557
_reflns_number_total 27727
_reflns_threshold_expression 'I > 2\s(I)'
_cod_data_source_file ao1c04707_si_002.cif
_cod_data_source_block Ir2Bi2W20
_cod_depositor_comments
;
The following automatic conversions were performed:

data item '_exptl_absorpt_correction_type' value 'Multi-Scan' was
changed to 'multi-scan' in accordance with the
/home/data/users/saulius/crontab/automatic-downloads/current/ACS/lib/dictionaries/cif_core.dic
dictionary named 'cif_core.dic' version 2.4.2 last updated on
2011-04-26.

Automatic conversion script
Id: cif_fix_values 7556 2019-12-06 15:28:31Z antanas 
;
_cod_original_cell_volume 6752.6(12)
_cod_database_code 4519258
_shelx_shelxl_version_number 2014/7
_shelx_space_group_comment
;
The symmetry employed for this shelxl refinement is uniquely defined
by the following loop, which should always be used as a source of
symmetry information in preference to the above space-group names.
They are only intended as comments.
;

loop_
_space_group_symop_operation_xyz
'x, y, z'
'-x, -y, -z'

loop_
_atom_site_label
_atom_site_type_symbol
_atom_site_fract_x
_atom_site_fract_y
_atom_site_fract_z
_atom_site_U_iso_or_equiv
_atom_site_adp_type
_atom_site_occupancy
_atom_site_site_symmetry_order
_atom_site_calc_flag
_atom_site_refinement_flags_posn
_atom_site_refinement_flags_adp
_atom_site_refinement_flags_occupancy
_atom_site_disorder_assembly
_atom_site_disorder_group
Bi1 Bi 0.65086(5) 0.12064(5) 0.07977(4) 0.0181(2) Uani 1 1 d . . . . .
Bi2 Bi 0.48290(5) 0.57342(5) 0.41907(4) 0.0199(2) Uani 1 1 d . . . . .
W1 W 0.42776(5) 0.07682(5) 0.05007(4) 0.0175(2) Uani 1 1 d . . . . .
W2 W 0.54996(6) 0.27386(6) 0.10020(5) 0.0232(2) Uani 1 1 d . . . . .
W3 W 0.52757(6) 0.17548(6) 0.19750(4) 0.0214(2) Uani 1 1 d . . . . .
W4 W 0.65419(6) 0.06469(6) 0.21595(4) 0.0222(2) Uani 1 1 d . . . . .
W5 W 0.77230(6) 0.25705(6) 0.26005(4) 0.0243(2) Uani 1 1 d . . . . .
W6 W 0.84382(6) 0.14091(6) 0.18361(4) 0.0238(2) Uani 1 1 d . . . . .
W7 W 0.86703(6) 0.24829(6) 0.07483(5) 0.0240(2) Uani 1 1 d . . . . .
W8 W 0.79652(6) 0.36618(6) 0.15075(5) 0.0250(2) Uani 1 1 d . . . . .
W9 W 0.69896(6) 0.27071(6) 0.00614(5) 0.0233(2) Uani 1 1 d . . . . .
W10 W 0.51999(6) 0.08786(6) -0.09034(4) 0.0201(2) Uani 1 1 d . . . . .
W11 W 0.30250(7) 0.56446(6) 0.31094(5) 0.0292(3) Uani 1 1 d . . . . .
W12 W 0.31969(6) 0.63481(6) 0.45474(5) 0.0273(3) Uani 1 1 d . . . . .
W13 W 0.43404(7) 0.75654(6) 0.39093(5) 0.0299(3) Uani 1 1 d . . . . .
W14 W 0.49066(7) 0.55033(7) 0.26623(5) 0.0295(3) Uani 1 1 d . . . . .
W15 W 0.62430(7) 0.74190(7) 0.34798(5) 0.0307(3) Uani 1 1 d . . . . .
W16 W 0.68055(6) 0.60653(6) 0.36871(5) 0.0263(2) Uani 1 1 d . . . . .
W17 W 0.55039(7) 0.77935(6) 0.54563(5) 0.0265(2) Uani 1 1 d . . . . .
W18 W 0.60108(6) 0.63892(6) 0.57056(4) 0.0197(2) Uani 1 1 d . . . . .
W19 W 0.71959(6) 0.76276(6) 0.50658(5) 0.0275(2) Uani 1 1 d . . . . .
W20 W 0.65599(6) 0.48976(6) 0.46410(4) 0.0205(2) Uani 1 1 d . . . . .
Ir1 Ir 0.17335(5) -0.04339(6) -0.02883(4) 0.0209(2) Uani 1 1 d . . . . .
Ir2 Ir 0.30747(6) 0.37480(6) 0.27439(4) 0.0233(2) Uani 1 1 d . . . . .
Na1 Na 0.5453(6) 0.2919(6) 0.3548(5) 0.034(2) Uani 1 1 d . U . . .
Na2 Na 0.7818(10) 0.3700(10) 0.4162(7) 0.076(4) Uani 1 1 d . U . . .
Na3 Na 0.6299(16) -0.0997(15) 0.2828(11) 0.137(8) Uani 1 1 d . U . . .
Na4 Na 0.541(2) 0.278(2) -0.1346(16) 0.198(13) Uani 1 1 d . U . . .
Na5 Na 1.0000 0.5000 0.5000 0.175(16) Uani 1 2 d S U P . .
Na6 Na 0.582(2) 0.488(2) 0.1148(16) 0.083(9) Uani 0.5 1 d . U P . .
C1 C 0.0336(14) -0.0781(14) -0.0543(10) 0.020(5) Uani 1 1 d . U . . .
C2 C 0.0660(15) -0.0717(15) 0.0139(11) 0.027(5) Uani 1 1 d . U . . .
C3 C 0.1340(15) 0.0097(15) 0.0439(11) 0.026(5) Uani 1 1 d . U . . .
C4 C 0.1422(15) 0.0542(15) -0.0012(12) 0.028(6) Uani 1 1 d . U . . .
C5 C 0.0824(15) 0.0017(14) -0.0589(11) 0.023(5) Uani 1 1 d . U . . .
C6 C -0.0385(14) -0.1510(14) -0.1007(11) 0.025(5) Uani 1 1 d . U . . .
H6A H -0.0565 -0.1932 -0.0837 0.038 Uiso 1 1 calc R U . . .
H6B H -0.0886 -0.1421 -0.1144 0.038 Uiso 1 1 calc R U . . .
H6C H -0.0176 -0.1653 -0.1343 0.038 Uiso 1 1 calc R U . . .
C7 C 0.0372(18) -0.1323(17) 0.0392(13) 0.043(7) Uani 1 1 d . U . . .
H7A H -0.0088 -0.1802 0.0085 0.064 Uiso 1 1 calc R U . . .
H7B H 0.0865 -0.1409 0.0551 0.064 Uiso 1 1 calc R U . . .
H7C H 0.0139 -0.1174 0.0713 0.064 Uiso 1 1 calc R U . . .
C8 C 0.1864(15) 0.0409(15) 0.1103(10) 0.025(5) Uani 1 1 d . U . . .
H8A H 0.2279 0.0961 0.1213 0.038 Uiso 1 1 calc R U . . .
H8B H 0.1460 0.0349 0.1344 0.038 Uiso 1 1 calc R U . . .
H8C H 0.2183 0.0117 0.1173 0.038 Uiso 1 1 calc R U . . .
C9 C 0.2073(18) 0.1415(16) 0.0093(14) 0.043(7) Uani 1 1 d . U . . .
H9A H 0.2418 0.1669 0.0513 0.065 Uiso 1 1 calc R U . . .
H9B H 0.2466 0.1434 -0.0153 0.065 Uiso 1 1 calc R U . . .
H9C H 0.1740 0.1684 -0.0014 0.065 Uiso 1 1 calc R U . . .
C10 C 0.0694(17) 0.0189(16) -0.1151(12) 0.036(7) Uani 1 1 d . U . . .
H10A H 0.0245 -0.0282 -0.1469 0.054 Uiso 1 1 calc R U . . .
H10B H 0.0506 0.0595 -0.1103 0.054 Uiso 1 1 calc R U . . .
H10C H 0.1245 0.0370 -0.1252 0.054 Uiso 1 1 calc R U . . .
C11 C 0.1920(16) 0.2614(15) 0.2451(12) 0.030(6) Uani 1 1 d . U . . .
C12 C 0.2640(14) 0.2516(13) 0.2251(10) 0.017(5) Uani 1 1 d . U . . .
C13 C 0.2876(16) 0.3002(15) 0.1846(12) 0.031(6) Uani 1 1 d . U . . .
C14 C 0.2343(17) 0.3443(17) 0.1793(13) 0.035(6) Uani 1 1 d . U . . .
C15 C 0.1690(15) 0.3119(14) 0.2182(11) 0.022(5) Uani 1 1 d . U . . .
C16 C 0.1475(19) 0.2195(18) 0.2865(14) 0.047(8) Uani 1 1 d . U . . .
H16A H 0.1761 0.1893 0.2981 0.070 Uiso 1 1 calc R U . . .
H16B H 0.1529 0.2582 0.3221 0.070 Uiso 1 1 calc R U . . .
H16C H 0.0854 0.1845 0.2654 0.070 Uiso 1 1 calc R U . . .
C17 C 0.3088(16) 0.2050(15) 0.2419(11) 0.029(6) Uani 1 1 d . U . . .
H17A H 0.3536 0.2097 0.2216 0.044 Uiso 1 1 calc R U . . .
H17B H 0.3362 0.2249 0.2849 0.044 Uiso 1 1 calc R U . . .
H17C H 0.2654 0.1502 0.2300 0.044 Uiso 1 1 calc R U . . .
C18 C 0.3599(15) 0.3149(15) 0.1520(11) 0.028(6) Uani 1 1 d . U . . .
H18A H 0.3577 0.3494 0.1293 0.042 Uiso 1 1 calc R U . . .
H18B H 0.4176 0.3393 0.1814 0.042 Uiso 1 1 calc R U . . .
H18C H 0.3496 0.2653 0.1250 0.042 Uiso 1 1 calc R U . . .
C19 C 0.2263(18) 0.3896(17) 0.1422(13) 0.039(7) Uani 1 1 d . U . . .
H19A H 0.1855 0.4094 0.1513 0.059 Uiso 1 1 calc R U . . .
H19B H 0.2838 0.4333 0.1495 0.059 Uiso 1 1 calc R U . . .
H19C H 0.2044 0.3569 0.1004 0.059 Uiso 1 1 calc R U . . .
C20 C 0.0956(15) 0.3304(14) 0.2271(11) 0.027(6) Uani 1 1 d . U . . .
H20A H 0.0918 0.3652 0.2051 0.040 Uiso 1 1 calc R U . . .
H20B H 0.0403 0.2822 0.2125 0.040 Uiso 1 1 calc R U . . .
H20C H 0.1071 0.3559 0.2694 0.040 Uiso 1 1 calc R U . . .
O1 O 0.4551(9) 0.0035(9) 0.0660(7) 0.018(3) Uani 1 1 d . U . . .
O2 O 0.3116(10) 0.0221(10) 0.0141(7) 0.024(4) Uani 1 1 d . U . . .
O3 O 0.4376(9) 0.1859(9) 0.0580(7) 0.022(4) Uani 1 1 d . U . . .
O4 O 0.5634(8) 0.1637(8) 0.1086(6) 0.010(3) Uani 1 1 d . U . . .
O5 O 0.4189(10) 0.1076(9) 0.1375(7) 0.024(4) Uani 1 1 d . U . . .
O6 O 0.4723(9) 0.0802(9) -0.0136(7) 0.019(3) Uani 1 1 d . U . . .
O7 O 0.5255(11) 0.3503(10) 0.0972(8) 0.032(4) Uani 1 1 d . U . . .
O8 O 0.5320(10) 0.2692(9) 0.1767(7) 0.025(4) Uani 1 1 d . U . . .
O9 O 0.6771(11) 0.3343(10) 0.1498(8) 0.031(4) Uani 1 1 d . U . . .
O10 O 0.5975(10) 0.2639(9) 0.0342(7) 0.022(4) Uani 1 1 d . U . . .
O11 O 0.4900(10) 0.1875(9) 0.2612(7) 0.024(4) Uani 1 1 d . U . . .
O12 O 0.5586(10) 0.0969(9) 0.2046(7) 0.023(4) Uani 1 1 d . U . . .
O13 O 0.6576(10) 0.2473(9) 0.2373(7) 0.024(4) Uani 1 1 d . U . . .
O14 O 0.6141(10) -0.0051(9) 0.2535(7) 0.021(4) Uani 1 1 d . U . . .
O15 O 0.7125(10) 0.1589(10) 0.2831(8) 0.027(4) Uani 1 1 d . U . . .
O16 O 0.7663(9) 0.0649(9) 0.2187(7) 0.019(3) Uani 1 1 d . U . . .
O17 O 0.5987(9) 0.0010(9) 0.1321(7) 0.017(3) Uani 1 1 d . U . . .
O18 O 0.7193(11) 0.1540(10) 0.1712(8) 0.032(4) Uani 1 1 d . U . . .
O19 O 0.8175(10) 0.3239(10) 0.3336(7) 0.026(4) Uani 1 1 d . U . . .
O20 O 0.8671(10) 0.2271(10) 0.2568(7) 0.024(4) Uani 1 1 d . U . . .
O21 O 0.8146(9) 0.3271(9) 0.2167(7) 0.018(3) Uani 1 1 d . U . . .
O22 O 0.9401(12) 0.1340(12) 0.2113(8) 0.040(5) Uani 1 1 d . U . . .
O23 O 0.7896(9) 0.0648(9) 0.1095(7) 0.018(3) Uani 1 1 d . U . . .
O24 O 0.8880(9) 0.2224(9) 0.1461(7) 0.020(3) Uani 1 1 d . U . . .
O25 O 0.9722(11) 0.2795(10) 0.0641(8) 0.031(4) Uani 1 1 d . U . . .
O26 O 0.8076(9) 0.1455(9) 0.0299(7) 0.019(3) Uani 1 1 d . U . . .
O27 O 0.8941(10) 0.3557(10) 0.1276(7) 0.025(4) Uani 1 1 d . U . . .
O28 O 0.8126(11) 0.2725(10) 0.0071(8) 0.032(4) Uani 1 1 d . U . . .
O29 O 0.7396(10) 0.2395(9) 0.0895(7) 0.022(4) Uani 1 1 d . U . . .
O30 O 0.8453(11) 0.4667(10) 0.1870(8) 0.032(4) Uani 1 1 d . U . . .
O31 O 0.7616(9) 0.3724(9) 0.0700(7) 0.022(4) Uani 1 1 d . U . . .
O32 O 0.6816(11) 0.2998(10) -0.0555(8) 0.031(4) Uani 1 1 d . U . . .
O33 O 0.6341(10) 0.1599(9) -0.0284(7) 0.021(4) Uani 1 1 d . U . . .
O34 O 0.4859(10) 0.1587(10) -0.0972(7) 0.025(4) Uani 1 1 d . U . . .
O35 O 0.5654(11) 0.0795(10) -0.1510(8) 0.031(4) Uani 1 1 d . U . . .
O36 O 0.2082(12) 0.5264(12) 0.2482(9) 0.045(5) Uani 1 1 d . U . . .
O37 O 0.3027(10) 0.4772(10) 0.3236(8) 0.029(4) Uani 1 1 d . U . . .
O38 O 0.2432(10) 0.5758(9) 0.3742(7) 0.025(4) Uani 1 1 d . U . . .
O39 O 0.3395(12) 0.6796(11) 0.3201(8) 0.036(4) Uani 1 1 d . U . . .
O40 O 0.4108(10) 0.6355(9) 0.3965(7) 0.024(4) Uani 1 1 d . U . . .
O41 O 0.3966(12) 0.5767(11) 0.2713(8) 0.037(5) Uani 1 1 d . U . . .
O42 O 0.2384(11) 0.6325(10) 0.4890(8) 0.030(4) Uani 1 1 d . U . . .
O43 O 0.3432(10) 0.7297(10) 0.4348(7) 0.025(4) Uani 1 1 d . U . . .
O44 O 0.4288(10) 0.7038(9) 0.5231(7) 0.024(4) Uani 1 1 d . U . . .
O45 O 0.3385(9) 0.5490(9) 0.4649(7) 0.021(3) Uani 1 1 d . U . . .
O46 O 0.4291(13) 0.8415(11) 0.3827(9) 0.041(5) Uani 1 1 d . U . . .
O47 O 0.5224(12) 0.7537(11) 0.3515(8) 0.037(5) Uani 1 1 d . U . . .
O48 O 0.5177(11) 0.7937(10) 0.4686(8) 0.033(4) Uani 1 1 d . U . . .
O49 O 0.4662(14) 0.5129(13) 0.1867(10) 0.054(6) Uani 1 1 d . U . . .
O50 O 0.5633(11) 0.6647(11) 0.2694(8) 0.035(4) Uani 1 1 d . U . . .
O51 O 0.5582(10) 0.6248(9) 0.3637(7) 0.020(3) Uani 1 1 d . U . . .
O52 O 0.6087(10) 0.5466(9) 0.2892(7) 0.025(4) Uani 1 1 d . U . . .
O53 O 0.4395(9) 0.4644(8) 0.2897(6) 0.014(3) Uani 1 1 d . U . . .
O54 O 0.6834(11) 0.8237(10) 0.3275(8) 0.034(4) Uani 1 1 d . U . . .
O55 O 0.7149(11) 0.7021(10) 0.3503(8) 0.031(4) Uani 1 1 d . U . . .
O56 O 0.6713(11) 0.7784(11) 0.4332(8) 0.037(4) Uani 1 1 d . U . . .
O57 O 0.7726(12) 0.5915(12) 0.3656(9) 0.043(5) Uani 1 1 d . U . . .
O58 O 0.7234(11) 0.6794(10) 0.4500(8) 0.030(4) Uani 1 1 d . U . . .
O59 O 0.6152(9) 0.5264(9) 0.4007(7) 0.019(3) Uani 1 1 d . U . . .
O60 O 0.5476(12) 0.8600(11) 0.5935(8) 0.037(5) Uani 1 1 d . U . . .
O61 O 0.5823(10) 0.7374(10) 0.6027(8) 0.028(4) Uani 1 1 d . U . . .
O62 O 0.5735(9) 0.6777(9) 0.4931(7) 0.017(3) Uani 1 1 d . U . . .
O63 O 0.6712(11) 0.8311(10) 0.5413(7) 0.027(4) Uani 1 1 d . U . . .
O64 O 0.6387(9) 0.6280(9) 0.6384(7) 0.019(3) Uani 1 1 d . U . . .
O65 O 0.7179(11) 0.7217(10) 0.5717(8) 0.031(4) Uani 1 1 d . U . . .
O66 O 0.8283(12) 0.8354(11) 0.5286(9) 0.042(5) Uani 1 1 d . U . . .
O67 O 0.4799(10) 0.5805(9) 0.5531(7) 0.025(4) Uani 1 1 d . U . . .
O68 O 0.6179(10) 0.5649(9) 0.5192(7) 0.026(4) Uani 1 1 d . U . . .
O69 O 0.7676(11) 0.5662(10) 0.4935(8) 0.033(4) Uani 1 1 d . U . . .
O70 O 0.6643(9) 0.4152(9) 0.4150(7) 0.021(4) Uani 1 1 d . U . . .
O71 O 0.5296(11) 0.3650(10) 0.2906(8) 0.033(4) Uani 1 1 d . U . . .
O72 O 0.6477(12) 0.2386(11) 0.3760(8) 0.037(4) Uani 1 1 d . U . . .
O73 O 0.920(3) 0.359(2) 0.4649(19) 0.144(14) Uani 1 1 d . U . . .
O74 O 0.8754(17) 0.5045(16) 0.4448(12) 0.075(7) Uani 1 1 d . U . . .
O75 O 0.531(2) 0.3570(19) -0.0481(14) 0.099(10) Uani 1 1 d . U . . .
O76 O 0.620(3) -0.023(2) 0.3732(19) 0.142(14) Uani 1 1 d . U . . .
O77 O 0.600(3) 0.325(3) -0.194(2) 0.183(19) Uani 1 1 d . U . . .
O78 O 0.6849(14) 0.5088(13) 0.2017(10) 0.056(6) Uani 1 1 d . U . . .
O79 O 0.8390(18) 0.6016(17) 0.6187(12) 0.084(8) Uani 1 1 d . U . . .
O80 O 0.683(2) -0.0466(19) 0.4863(15) 0.106(10) Uani 1 1 d . U . . .
O81 O 0.7073(15) 0.4184(13) 0.2844(10) 0.059(6) Uani 1 1 d . U . . .
O82 O 1.0632(17) 0.4899(16) 0.1555(13) 0.082(8) Uani 1 1 d . U . . .
O83 O 1.0842(15) 0.5122(15) 0.0607(11) 0.076(7) Uani 1 1 d . U . . .
O84 O 0.372(2) 0.249(2) -0.0294(15) 0.114(11) Uani 1 1 d . U . . .
O85 O 0.3002(14) 0.1002(13) -0.1060(10) 0.055(6) Uani 1 1 d . U . . .
O86 O 0.687(2) 0.4711(19) 0.0534(15) 0.101(10) Uani 1 1 d . U . . .
O87 O 0.946(3) 0.512(3) 0.587(2) 0.155(16) Uani 1 1 d . U . . .

loop_
_atom_site_aniso_label
_atom_site_aniso_U_11
_atom_site_aniso_U_22
_atom_site_aniso_U_33
_atom_site_aniso_U_23
_atom_site_aniso_U_13
_atom_site_aniso_U_12
Bi1 0.0117(4) 0.0211(5) 0.0153(4) -0.0064(4) 0.0013(3) 0.0093(3)
Bi2 0.0171(4) 0.0230(5) 0.0148(4) -0.0059(4) 0.0012(3) 0.0124(4)
W1 0.0109(4) 0.0213(5) 0.0155(5) -0.0057(4) 0.0021(3) 0.0098(4)
W2 0.0181(4) 0.0234(5) 0.0242(5) -0.0046(4) 0.0047(4) 0.0132(4)
W3 0.0159(4) 0.0262(5) 0.0166(5) -0.0073(4) 0.0028(4) 0.0130(4)
W4 0.0177(4) 0.0272(5) 0.0166(5) -0.0042(4) 0.0019(4) 0.0129(4)
W5 0.0163(4) 0.0280(5) 0.0171(5) -0.0097(4) 0.0007(4) 0.0103(4)
W6 0.0130(4) 0.0319(6) 0.0183(5) -0.0073(4) -0.0002(4) 0.0129(4)
W7 0.0130(4) 0.0240(5) 0.0256(5) -0.0063(4) 0.0038(4) 0.0082(4)
W8 0.0170(4) 0.0208(5) 0.0263(6) -0.0077(4) 0.0040(4) 0.0075(4)
W9 0.0184(4) 0.0216(5) 0.0242(5) -0.0016(4) 0.0052(4) 0.0090(4)
W10 0.0154(4) 0.0235(5) 0.0167(5) -0.0035(4) 0.0025(4) 0.0108(4)
W11 0.0289(5) 0.0311(6) 0.0220(5) -0.0032(5) -0.0037(4) 0.0195(5)
W12 0.0249(5) 0.0337(6) 0.0258(6) -0.0002(5) 0.0063(4) 0.0215(5)
W13 0.0383(6) 0.0290(6) 0.0247(6) 0.0006(5) 0.0059(4) 0.0233(5)
W14 0.0346(6) 0.0321(6) 0.0173(5) -0.0018(5) 0.0048(4) 0.0176(5)
W15 0.0380(6) 0.0291(6) 0.0266(6) 0.0042(5) 0.0129(5) 0.0183(5)
W16 0.0245(5) 0.0290(6) 0.0255(6) 0.0008(5) 0.0111(4) 0.0153(4)
W17 0.0299(5) 0.0246(5) 0.0216(5) -0.0047(4) 0.0045(4) 0.0172(4)
W18 0.0145(4) 0.0216(5) 0.0142(5) -0.0086(4) -0.0013(3) 0.0101(4)
W19 0.0224(5) 0.0238(5) 0.0262(6) -0.0040(4) 0.0049(4) 0.0088(4)
W20 0.0156(4) 0.0247(5) 0.0165(5) -0.0052(4) 0.0021(4) 0.0122(4)
Ir1 0.0107(4) 0.0254(5) 0.0193(5) -0.0074(4) 0.0017(3) 0.0103(4)
Ir2 0.0187(4) 0.0282(5) 0.0141(5) -0.0090(4) -0.0038(3) 0.0142(4)
Na1 0.032(4) 0.038(4) 0.029(4) 0.004(3) 0.007(3) 0.018(3)
Na2 0.072(6) 0.084(6) 0.072(6) 0.014(4) 0.026(4) 0.041(4)
Na3 0.140(9) 0.137(9) 0.134(9) 0.049(5) 0.040(5) 0.064(6)
Na4 0.199(14) 0.198(14) 0.198(14) 0.065(6) 0.059(6) 0.091(8)
Na5 0.174(16) 0.176(16) 0.175(16) 0.058(7) 0.051(7) 0.082(9)
Na6 0.085(10) 0.081(10) 0.084(11) 0.026(6) 0.023(6) 0.041(6)
C1 0.019(6) 0.024(7) 0.019(7) 0.003(4) 0.007(5) 0.012(5)
C2 0.024(7) 0.029(7) 0.027(7) 0.005(5) 0.006(5) 0.015(5)
C3 0.023(6) 0.029(7) 0.027(7) 0.003(5) 0.013(5) 0.014(5)
C4 0.025(7) 0.027(7) 0.034(7) 0.003(5) 0.009(5) 0.019(5)
C5 0.023(6) 0.024(7) 0.026(7) 0.006(5) 0.007(5) 0.015(5)
C6 0.017(8) 0.030(9) 0.025(9) 0.002(7) 0.003(7) 0.012(7)
C7 0.036(10) 0.047(11) 0.046(11) 0.000(8) 0.017(8) 0.026(8)
C8 0.020(8) 0.034(10) 0.022(9) 0.000(7) 0.006(7) 0.017(7)
C9 0.040(10) 0.040(11) 0.047(11) -0.001(8) 0.017(8) 0.023(8)
C10 0.031(9) 0.041(10) 0.043(11) 0.007(8) 0.008(7) 0.029(8)
C11 0.031(7) 0.029(7) 0.028(7) 0.009(5) 0.008(5) 0.012(5)
C12 0.018(6) 0.016(6) 0.018(6) 0.005(4) 0.002(4) 0.012(5)
C13 0.032(7) 0.031(7) 0.031(8) 0.005(5) 0.006(5) 0.019(5)
C14 0.031(7) 0.038(8) 0.036(8) 0.005(5) 0.008(5) 0.020(5)
C15 0.022(6) 0.024(7) 0.022(7) 0.006(5) 0.007(5) 0.011(5)
C16 0.043(11) 0.048(11) 0.046(11) 0.018(8) 0.007(8) 0.020(8)
C17 0.032(9) 0.031(10) 0.025(9) 0.002(7) 0.011(7) 0.017(7)
C18 0.022(8) 0.035(10) 0.022(9) 0.007(7) 0.005(7) 0.011(7)
C19 0.040(10) 0.039(10) 0.039(11) 0.007(8) 0.008(8) 0.022(8)
C20 0.027(9) 0.026(9) 0.030(10) 0.000(7) -0.003(7) 0.023(7)
O1 0.013(5) 0.024(5) 0.017(5) 0.001(4) 0.002(4) 0.012(4)
O2 0.023(5) 0.027(5) 0.023(5) 0.007(4) 0.007(4) 0.012(4)
O3 0.017(5) 0.024(5) 0.024(5) 0.001(4) 0.008(4) 0.012(4)
O4 0.012(4) 0.009(5) 0.009(5) 0.002(4) 0.004(4) 0.006(4)
O5 0.024(5) 0.024(5) 0.025(6) 0.003(4) 0.009(4) 0.013(4)
O6 0.016(5) 0.020(5) 0.022(5) 0.004(4) 0.005(4) 0.010(4)
O7 0.029(5) 0.035(6) 0.035(6) 0.008(4) 0.008(4) 0.020(4)
O8 0.024(5) 0.023(5) 0.028(6) 0.007(4) 0.008(4) 0.011(4)
O9 0.029(5) 0.034(6) 0.029(6) 0.006(4) 0.006(4) 0.018(4)
O10 0.020(5) 0.021(5) 0.022(5) 0.002(4) 0.007(4) 0.010(4)
O11 0.022(5) 0.027(5) 0.022(5) 0.003(4) 0.007(4) 0.014(4)
O12 0.022(5) 0.025(5) 0.021(5) 0.004(4) 0.006(4) 0.013(4)
O13 0.022(5) 0.023(5) 0.024(5) 0.002(4) 0.007(4) 0.012(4)
O14 0.024(5) 0.024(5) 0.018(5) 0.014(4) 0.004(4) 0.010(4)
O15 0.026(5) 0.028(6) 0.030(6) 0.005(4) 0.008(4) 0.018(4)
O16 0.019(5) 0.019(5) 0.018(5) 0.008(4) 0.004(4) 0.007(4)
O17 0.013(5) 0.019(5) 0.018(5) 0.003(4) 0.009(4) 0.008(4)
O18 0.028(5) 0.036(6) 0.033(6) 0.000(4) 0.015(4) 0.018(4)
O19 0.025(5) 0.028(6) 0.024(6) 0.001(4) 0.009(4) 0.013(4)
O20 0.022(5) 0.027(5) 0.023(6) 0.005(4) 0.006(4) 0.013(4)
O21 0.019(5) 0.018(5) 0.018(5) 0.007(4) 0.006(4) 0.008(4)
O22 0.034(7) 0.050(9) 0.036(8) 0.001(7) 0.008(6) 0.027(7)
O23 0.019(5) 0.019(5) 0.020(5) 0.005(4) 0.004(4) 0.013(4)
O24 0.017(5) 0.021(5) 0.020(5) 0.004(4) 0.004(4) 0.010(4)
O25 0.026(7) 0.036(8) 0.025(7) 0.000(6) 0.014(6) 0.011(6)
O26 0.015(5) 0.020(5) 0.024(5) 0.005(4) 0.005(4) 0.011(4)
O27 0.022(5) 0.027(6) 0.025(6) 0.004(4) 0.009(4) 0.011(4)
O28 0.027(5) 0.030(6) 0.035(6) 0.006(4) 0.007(4) 0.012(4)
O29 0.019(5) 0.024(5) 0.022(5) 0.001(4) 0.010(4) 0.011(4)
O30 0.031(7) 0.028(8) 0.034(8) -0.005(6) 0.014(6) 0.017(6)
O31 0.017(5) 0.023(5) 0.024(5) 0.002(4) 0.010(4) 0.009(4)
O32 0.026(5) 0.032(6) 0.031(6) 0.006(4) 0.003(4) 0.014(4)
O33 0.022(5) 0.020(5) 0.022(5) 0.004(4) 0.010(4) 0.010(4)
O34 0.023(5) 0.027(6) 0.025(6) 0.013(4) 0.011(4) 0.007(4)
O35 0.026(7) 0.037(8) 0.030(8) 0.004(6) 0.004(6) 0.019(6)
O36 0.035(8) 0.054(9) 0.046(9) 0.002(7) 0.005(6) 0.031(7)
O37 0.027(5) 0.028(6) 0.032(6) 0.000(4) 0.007(4) 0.018(4)
O38 0.024(5) 0.025(5) 0.026(6) 0.003(4) 0.007(4) 0.014(4)
O39 0.039(6) 0.035(6) 0.034(6) 0.011(4) 0.008(4) 0.019(5)
O40 0.024(5) 0.022(5) 0.022(5) 0.001(4) 0.010(4) 0.010(4)
O41 0.035(6) 0.038(6) 0.037(6) 0.008(4) 0.009(4) 0.019(5)
O42 0.029(5) 0.033(6) 0.030(6) 0.007(4) 0.007(4) 0.017(4)
O43 0.026(5) 0.026(6) 0.023(6) 0.008(4) 0.007(4) 0.012(4)
O44 0.024(5) 0.023(5) 0.027(6) 0.004(4) 0.010(4) 0.014(4)
O45 0.019(5) 0.024(5) 0.022(5) -0.001(4) 0.007(4) 0.017(4)
O46 0.052(8) 0.036(8) 0.042(9) 0.004(6) 0.013(7) 0.032(7)
O47 0.037(6) 0.038(6) 0.035(6) 0.010(4) 0.018(4) 0.014(4)
O48 0.032(6) 0.033(6) 0.032(6) 0.007(4) 0.007(4) 0.016(4)
O49 0.054(7) 0.057(7) 0.050(7) 0.012(5) 0.017(5) 0.029(5)
O50 0.035(6) 0.035(6) 0.034(6) 0.010(4) 0.013(4) 0.015(4)
O51 0.021(5) 0.020(5) 0.016(5) 0.005(4) 0.007(4) 0.008(4)
O52 0.027(5) 0.023(5) 0.023(5) 0.004(4) 0.014(4) 0.010(4)
O53 0.017(5) 0.013(5) 0.015(5) 0.006(4) 0.004(4) 0.010(4)
O54 0.037(6) 0.032(6) 0.033(6) 0.013(4) 0.016(4) 0.013(4)
O55 0.031(5) 0.031(6) 0.034(6) 0.009(4) 0.011(4) 0.016(4)
O56 0.035(6) 0.037(6) 0.039(6) 0.002(4) 0.013(4) 0.020(5)
O57 0.032(7) 0.052(9) 0.041(9) 0.002(7) 0.014(6) 0.020(7)
O58 0.027(5) 0.031(6) 0.030(6) 0.009(4) 0.012(4) 0.011(4)
O59 0.019(5) 0.020(5) 0.015(5) 0.007(4) 0.008(4) 0.006(4)
O60 0.044(8) 0.030(8) 0.035(8) 0.006(6) 0.012(6) 0.019(6)
O61 0.028(5) 0.029(6) 0.029(6) 0.003(4) 0.008(4) 0.016(4)
O62 0.015(5) 0.023(5) 0.015(5) 0.001(4) 0.006(4) 0.011(4)
O63 0.032(5) 0.025(6) 0.025(6) 0.006(4) 0.011(4) 0.012(4)
O64 0.016(5) 0.016(5) 0.020(5) 0.000(4) 0.003(4) 0.007(4)
O65 0.031(5) 0.030(6) 0.030(6) 0.002(4) 0.010(4) 0.016(4)
O66 0.040(8) 0.031(8) 0.044(9) 0.001(6) 0.014(7) 0.011(6)
O67 0.021(5) 0.026(5) 0.029(6) 0.002(4) 0.006(4) 0.015(4)
O68 0.027(5) 0.022(5) 0.028(6) 0.002(4) 0.013(4) 0.011(4)
O69 0.027(7) 0.023(7) 0.042(8) 0.002(6) 0.011(6) 0.010(6)
O70 0.017(5) 0.023(5) 0.023(5) 0.003(4) 0.005(4) 0.012(4)
O71 0.030(7) 0.033(8) 0.037(8) -0.001(6) 0.010(6) 0.021(6)
O72 0.037(6) 0.038(6) 0.039(6) 0.009(4) 0.010(4) 0.022(5)
O73 0.143(15) 0.146(15) 0.145(15) 0.045(7) 0.041(7) 0.072(8)
O74 0.073(8) 0.077(9) 0.078(9) 0.023(5) 0.027(5) 0.036(6)
O75 0.099(13) 0.103(13) 0.103(13) 0.051(9) 0.021(9) 0.049(9)
O76 0.149(17) 0.136(17) 0.139(17) 0.044(10) 0.043(10) 0.065(11)
O77 0.18(2) 0.19(2) 0.18(2) 0.070(11) 0.060(11) 0.077(12)
O78 0.058(9) 0.057(10) 0.052(9) 0.011(7) 0.026(7) 0.026(7)
O79 0.080(11) 0.088(12) 0.069(11) 0.028(9) 0.026(9) 0.023(8)
O80 0.111(13) 0.095(13) 0.117(14) 0.040(9) 0.034(9) 0.049(10)
O81 0.061(9) 0.055(10) 0.061(10) 0.007(7) 0.031(8) 0.029(7)
O82 0.076(11) 0.079(11) 0.085(12) 0.036(9) 0.006(8) 0.034(9)
O83 0.057(10) 0.085(11) 0.070(10) 0.061(9) -0.003(7) 0.008(7)
O84 0.112(14) 0.116(14) 0.106(14) 0.044(10) 0.030(9) 0.043(10)
O85 0.051(9) 0.054(9) 0.063(10) 0.012(7) 0.025(7) 0.028(7)
O86 0.106(13) 0.096(13) 0.110(13) 0.030(9) 0.034(9) 0.056(10)
O87 0.150(18) 0.157(18) 0.158(18) 0.058(11) 0.039(10) 0.070(11)

loop_
_atom_type_symbol
_atom_type_description
_atom_type_scat_dispersion_real
_atom_type_scat_dispersion_imag
_atom_type_scat_source
Bi Bi -4.1077 10.2566 'International Tables Vol C Tables 4.2.6.8 and 6.1.1.4'
W W -0.8490 6.8722 'International Tables Vol C Tables 4.2.6.8 and 6.1.1.4'
Ir Ir -1.4442 7.9887 'International Tables Vol C Tables 4.2.6.8 and 6.1.1.4'
Na Na 0.0362 0.0249 'International Tables Vol C Tables 4.2.6.8 and 6.1.1.4'
C C 0.0033 0.0016 'International Tables Vol C Tables 4.2.6.8 and 6.1.1.4'
O O 0.0106 0.0060 'International Tables Vol C Tables 4.2.6.8 and 6.1.1.4'
H H 0.0000 0.0000 'International Tables Vol C Tables 4.2.6.8 and 6.1.1.4'

loop_
_geom_angle_atom_site_label_1
_geom_angle_atom_site_label_2
_geom_angle_atom_site_label_3
_geom_angle
_geom_angle_site_symmetry_1
_geom_angle_site_symmetry_3
_geom_angle_publ_flag
O18 Bi1 O29 83.5(7) . . ?
O18 Bi1 O4 87.7(6) . . ?
O29 Bi1 O4 87.5(5) . . ?
O18 Bi1 W1 115.0(4) . . ?
O29 Bi1 W1 114.8(4) . . ?
O4 Bi1 W1 37.5(3) . . ?
O62 Bi2 O51 87.4(6) . . ?
O62 Bi2 O40 88.2(6) . . ?
O51 Bi2 O40 83.5(6) . . ?
O62 Bi2 W18 37.3(4) . . ?
O51 Bi2 W18 114.8(4) . . ?
O40 Bi2 W18 114.9(4) . . ?
O2 W1 O1 102.4(7) . . ?
O2 W1 O6 102.3(7) . . ?
O1 W1 O6 95.3(7) . . ?
O2 W1 O3 96.9(7) . . ?
O1 W1 O3 158.9(6) . . ?
O6 W1 O3 89.0(6) . . ?
O2 W1 O5 96.0(7) . . ?
O1 W1 O5 88.3(7) . . ?
O6 W1 O5 160.1(6) . . ?
O3 W1 O5 81.0(6) . . ?
O2 W1 O4 166.3(6) . . ?
O1 W1 O4 86.2(6) . . ?
O6 W1 O4 87.3(6) . . ?
O3 W1 O4 73.3(5) . . ?
O5 W1 O4 73.4(5) . . ?
O2 W1 Bi1 157.5(5) . . ?
O1 W1 Bi1 63.4(5) . . ?
O6 W1 Bi1 64.1(4) . . ?
O3 W1 Bi1 100.5(4) . . ?
O5 W1 Bi1 100.7(4) . . ?
O4 W1 Bi1 36.2(3) . . ?
O7 W2 O3 100.6(7) . . ?
O7 W2 O10 101.1(8) . . ?
O3 W2 O10 94.6(6) . . ?
O7 W2 O8 97.9(8) . . ?
O3 W2 O8 91.9(7) . . ?
O10 W2 O8 158.4(7) . . ?
O7 W2 O9 100.5(7) . . ?
O3 W2 O9 158.7(7) . . ?
O10 W2 O9 84.2(7) . . ?
O8 W2 O9 82.3(7) . . ?
O7 W2 O4 171.3(7) . . ?
O3 W2 O4 73.6(6) . . ?
O10 W2 O4 86.0(6) . . ?
O8 W2 O4 76.1(6) . . ?
O9 W2 O4 85.1(6) . . ?
O11 W3 O12 99.0(7) . . ?
O11 W3 O5 100.2(7) . . ?
O12 W3 O5 95.5(7) . . ?
O11 W3 O8 99.5(7) . . ?
O12 W3 O8 158.4(7) . . ?
O5 W3 O8 92.1(7) . . ?
O11 W3 O13 98.8(7) . . ?
O12 W3 O13 83.7(7) . . ?
O5 W3 O13 160.9(7) . . ?
O8 W3 O13 82.5(6) . . ?
O11 W3 O4 172.8(6) . . ?
O12 W3 O4 87.1(6) . . ?
O5 W3 O4 75.2(6) . . ?
O8 W3 O4 75.4(6) . . ?
O13 W3 O4 85.7(6) . . ?
O14 W4 O15 99.6(7) . . ?
O14 W4 O16 98.1(7) . . ?
O15 W4 O16 89.6(6) . . ?
O14 W4 O17 102.8(7) . . ?
O15 W4 O17 156.4(7) . . ?
O16 W4 O17 94.7(6) . . ?
O14 W4 O12 101.3(7) . . ?
O15 W4 O12 83.2(6) . . ?
O16 W4 O12 160.2(7) . . ?
O17 W4 O12 85.0(6) . . ?
O14 W4 O18 174.0(6) . . ?
O15 W4 O18 79.4(7) . . ?
O16 W4 O18 76.1(6) . . ?
O17 W4 O18 79.2(6) . . ?
O12 W4 O18 84.4(6) . . ?
O19 W5 O13 102.7(7) . . ?
O19 W5 O21 100.1(7) . . ?
O13 W5 O21 92.4(7) . . ?
O19 W5 O20 99.2(7) . . ?
O13 W5 O20 156.8(6) . . ?
O21 W5 O20 91.4(7) . . ?
O19 W5 O15 96.0(7) . . ?
O13 W5 O15 84.5(7) . . ?
O21 W5 O15 163.9(6) . . ?
O20 W5 O15 85.6(7) . . ?
O19 W5 O18 169.4(7) . . ?
O13 W5 O18 83.3(6) . . ?
O21 W5 O18 88.2(7) . . ?
O20 W5 O18 73.9(6) . . ?
O15 W5 O18 75.7(7) . . ?
O22 W6 O23 104.2(7) . . ?
O22 W6 O24 101.4(8) . . ?
O23 W6 O24 90.4(7) . . ?
O22 W6 O20 94.4(7) . . ?
O23 W6 O20 161.4(6) . . ?
O24 W6 O20 86.9(7) . . ?
O22 W6 O16 96.0(8) . . ?
O23 W6 O16 89.4(7) . . ?
O24 W6 O16 162.1(6) . . ?
O20 W6 O16 87.5(6) . . ?
O22 W6 O18 166.1(8) . . ?
O23 W6 O18 86.6(6) . . ?
O24 W6 O18 87.1(6) . . ?
O20 W6 O18 74.8(6) . . ?
O16 W6 O18 74.9(6) . . ?
O25 W7 O26 104.0(7) . . ?
O25 W7 O24 100.2(7) . . ?
O26 W7 O24 91.1(7) . . ?
O25 W7 O28 96.6(8) . . ?
O26 W7 O28 88.7(7) . . ?
O24 W7 O28 162.7(6) . . ?
O25 W7 O27 94.5(7) . . ?
O26 W7 O27 161.4(6) . . ?
O24 W7 O27 87.9(7) . . ?
O28 W7 O27 86.9(7) . . ?
O25 W7 O29 165.4(7) . . ?
O26 W7 O29 88.1(6) . . ?
O24 W7 O29 87.4(6) . . ?
O28 W7 O29 75.3(7) . . ?
O27 W7 O29 73.3(6) . . ?
O30 W8 O9 102.1(7) . . ?
O30 W8 O27 100.9(7) . . ?
O9 W8 O27 156.3(7) . . ?
O30 W8 O21 102.2(8) . . ?
O9 W8 O21 89.7(7) . . ?
O27 W8 O21 91.3(7) . . ?
O30 W8 O31 94.9(8) . . ?
O9 W8 O31 86.9(7) . . ?
O27 W8 O31 85.2(7) . . ?
O21 W8 O31 162.9(6) . . ?
O30 W8 O29 170.2(7) . . ?
O9 W8 O29 82.8(6) . . ?
O27 W8 O29 73.7(6) . . ?
O21 W8 O29 86.3(6) . . ?
O31 W8 O29 76.7(6) . . ?
O32 W9 O33 101.5(8) . . ?
O32 W9 O28 99.4(8) . . ?
O33 W9 O28 93.8(7) . . ?
O32 W9 O10 101.9(7) . . ?
O33 W9 O10 85.7(6) . . ?
O28 W9 O10 158.4(7) . . ?
O32 W9 O31 100.6(8) . . ?
O33 W9 O31 157.0(7) . . ?
O28 W9 O31 88.8(6) . . ?
O10 W9 O31 83.7(6) . . ?
O32 W9 O29 173.3(7) . . ?
O33 W9 O29 82.0(6) . . ?
O28 W9 O29 74.5(7) . . ?
O10 W9 O29 84.1(6) . . ?
O31 W9 O29 76.7(6) . . ?
O34 W10 O35 101.4(8) . . ?
O34 W10 O17 93.9(7) . 2_655 ?
O35 W10 O17 97.3(7) . 2_655 ?
O34 W10 O33 96.9(7) . . ?
O35 W10 O33 95.6(7) . . ?
O17 W10 O33 161.2(7) 2_655 . ?
O34 W10 O6 90.2(7) . . ?
O35 W10 O6 168.4(7) . . ?
O17 W10 O6 81.7(6) 2_655 . ?
O33 W10 O6 82.9(6) . . ?
O34 W10 O1 166.2(7) . 2_655 ?
O35 W10 O1 92.2(7) . 2_655 ?
O17 W10 O1 82.0(6) 2_655 2_655 ?
O33 W10 O1 83.8(6) . 2_655 ?
O6 W10 O1 76.2(6) . 2_655 ?
O36 W11 O37 103.6(9) . . ?
O36 W11 O41 101.2(8) . . ?
O37 W11 O41 90.5(8) . . ?
O36 W11 O38 97.1(8) . . ?
O37 W11 O38 90.3(7) . . ?
O41 W11 O38 160.9(7) . . ?
O36 W11 O39 95.5(8) . . ?
O37 W11 O39 160.9(7) . . ?
O41 W11 O39 85.2(8) . . ?
O38 W11 O39 87.8(7) . . ?
O36 W11 O40 165.7(7) . . ?
O37 W11 O40 88.2(7) . . ?
O41 W11 O40 86.7(7) . . ?
O38 W11 O40 74.3(6) . . ?
O39 W11 O40 73.0(7) . . ?
O42 W12 O45 104.2(8) . . ?
O42 W12 O38 97.6(7) . . ?
O45 W12 O38 93.1(7) . . ?
O42 W12 O43 98.6(8) . . ?
O45 W12 O43 156.8(6) . . ?
O38 W12 O43 88.2(7) . . ?
O42 W12 O44 101.2(7) . . ?
O45 W12 O44 86.8(7) . . ?
O38 W12 O44 160.7(7) . . ?
O43 W12 O44 84.5(7) . . ?
O42 W12 O40 171.0(7) . . ?
O45 W12 O40 80.5(6) . . ?
O38 W12 O40 74.3(6) . . ?
O43 W12 O40 77.5(6) . . ?
O44 W12 O40 86.6(6) . . ?
O46 W13 O48 103.9(8) . . ?
O46 W13 O39 98.7(8) . . ?
O48 W13 O39 156.3(8) . . ?
O46 W13 O47 101.6(9) . . ?
O48 W13 O47 91.3(8) . . ?
O39 W13 O47 91.2(8) . . ?
O46 W13 O43 95.9(8) . . ?
O48 W13 O43 84.6(7) . . ?
O39 W13 O43 86.0(7) . . ?
O47 W13 O43 162.5(8) . . ?
O46 W13 O40 168.7(7) . . ?
O48 W13 O40 83.3(7) . . ?
O39 W13 O40 73.3(7) . . ?
O47 W13 O40 86.7(7) . . ?
O43 W13 O40 75.9(6) . . ?
O49 W14 O53 105.8(9) . . ?
O49 W14 O41 100.2(9) . . ?
O53 W14 O41 92.4(7) . . ?
O49 W14 O52 97.7(8) . . ?
O53 W14 O52 88.3(6) . . ?
O41 W14 O52 161.2(7) . . ?
O49 W14 O50 92.8(9) . . ?
O53 W14 O50 161.4(7) . . ?
O41 W14 O50 85.9(8) . . ?
O52 W14 O50 87.4(7) . . ?
O49 W14 O51 162.8(8) . . ?
O53 W14 O51 89.0(6) . . ?
O41 W14 O51 87.6(7) . . ?
O52 W14 O51 73.6(6) . . ?
O50 W14 O51 72.4(7) . . ?
O54 W15 O47 100.2(8) . . ?
O54 W15 O56 103.7(8) . . ?
O47 W15 O56 92.7(8) . . ?
O54 W15 O50 99.1(8) . . ?
O47 W15 O50 91.1(8) . . ?
O56 W15 O50 155.8(8) . . ?
O54 W15 O55 96.0(8) . . ?
O47 W15 O55 163.8(8) . . ?
O56 W15 O55 83.7(7) . . ?
O50 W15 O55 86.0(7) . . ?
O54 W15 O51 169.6(7) . . ?
O47 W15 O51 88.3(7) . . ?
O56 W15 O51 81.7(7) . . ?
O50 W15 O51 74.5(7) . . ?
O55 W15 O51 75.5(6) . . ?
O57 W16 O52 99.1(8) . . ?
O57 W16 O55 100.2(9) . . ?
O52 W16 O55 91.6(7) . . ?
O57 W16 O59 102.1(9) . . ?
O52 W16 O59 93.2(7) . . ?
O55 W16 O59 156.1(7) . . ?
O57 W16 O58 100.1(8) . . ?
O52 W16 O58 160.5(7) . . ?
O55 W16 O58 81.5(8) . . ?
O59 W16 O58 86.2(7) . . ?
O57 W16 O51 174.8(8) . . ?
O52 W16 O51 76.4(6) . . ?
O55 W16 O51 77.5(6) . . ?
O59 W16 O51 80.9(6) . . ?
O58 W16 O51 84.3(6) . . ?
O60 W17 O61 99.2(8) . . ?
O60 W17 O44 99.7(8) . . ?
O61 W17 O44 92.2(7) . . ?
O60 W17 O48 99.7(8) . . ?
O61 W17 O48 161.2(7) . . ?
O44 W17 O48 84.5(7) . . ?
O60 W17 O63 99.5(8) . . ?
O61 W17 O63 92.7(7) . . ?
O44 W17 O63 159.2(7) . . ?
O48 W17 O63 84.3(7) . . ?
O60 W17 O62 171.4(7) . . ?
O61 W17 O62 74.6(6) . . ?
O44 W17 O62 86.6(6) . . ?
O48 W17 O62 86.7(6) . . ?
O63 W17 O62 75.2(6) . . ?
O60 W17 Na1 75.6(7) . 2_666 ?
O61 W17 Na1 46.8(5) . 2_666 ?
O44 W17 Na1 57.8(5) . 2_666 ?
O48 W17 Na1 139.6(5) . 2_666 ?
O63 W17 Na1 136.0(5) . 2_666 ?
O62 W17 Na1 103.3(4) . 2_666 ?
O64 W18 O68 100.0(7) . . ?
O64 W18 O67 101.5(7) . . ?
O68 W18 O67 96.8(7) . . ?
O64 W18 O65 96.7(7) . . ?
O68 W18 O65 88.9(7) . . ?
O67 W18 O65 159.6(8) . . ?
O64 W18 O61 99.3(7) . . ?
O68 W18 O61 159.5(8) . . ?
O67 W18 O61 86.1(6) . . ?
O65 W18 O61 81.9(7) . . ?
O64 W18 O62 168.5(6) . . ?
O68 W18 O62 86.5(7) . . ?
O67 W18 O62 87.1(7) . . ?
O65 W18 O62 73.7(6) . . ?
O61 W18 O62 73.3(6) . . ?
O64 W18 Bi2 155.3(5) . . ?
O68 W18 Bi2 63.3(5) . . ?
O67 W18 Bi2 65.2(5) . . ?
O65 W18 Bi2 100.8(5) . . ?
O61 W18 Bi2 100.3(5) . . ?
O62 W18 Bi2 36.1(4) . . ?
O66 W19 O58 101.5(8) . . ?
O66 W19 O65 101.7(9) . . ?
O58 W19 O65 97.5(7) . . ?
O66 W19 O56 100.7(9) . . ?
O58 W19 O56 82.0(7) . . ?
O65 W19 O56 157.3(7) . . ?
O66 W19 O63 96.3(8) . . ?
O58 W19 O63 157.7(7) . . ?
O65 W19 O63 91.9(7) . . ?
O56 W19 O63 81.6(7) . . ?
O66 W19 O62 169.9(7) . . ?
O58 W19 O62 87.9(6) . . ?
O65 W19 O62 73.0(6) . . ?
O56 W19 O62 84.2(7) . . ?
O63 W19 O62 75.5(6) . . ?
O70 W20 O69 102.9(7) . . ?
O70 W20 O59 94.4(7) . . ?
O69 W20 O59 97.9(8) . . ?
O70 W20 O45 97.0(7) . 2_666 ?
O69 W20 O45 94.2(8) . 2_666 ?
O59 W20 O45 161.1(6) . 2_666 ?
O70 W20 O67 91.8(6) . 2_666 ?
O69 W20 O67 165.2(7) . 2_666 ?
O59 W20 O67 82.9(6) . 2_666 ?
O45 W20 O67 81.6(6) 2_666 2_666 ?
O70 W20 O68 168.4(6) . . ?
O69 W20 O68 88.7(7) . . ?
O59 W20 O68 84.1(6) . . ?
O45 W20 O68 81.7(6) 2_666 . ?
O67 W20 O68 76.6(6) 2_666 . ?
O70 W20 Na1 31.7(5) . . ?
O69 W20 Na1 134.6(5) . . ?
O59 W20 Na1 88.2(5) . . ?
O45 W20 Na1 93.5(5) 2_666 . ?
O67 W20 Na1 60.1(4) 2_666 . ?
O68 W20 Na1 136.7(5) . . ?
O2 Ir1 O23 84.7(6) . 2_655 ?
O2 Ir1 C1 162.0(7) . . ?
O23 Ir1 C1 107.8(7) 2_655 . ?
O2 Ir1 O26 85.3(6) . 2_655 ?
O23 Ir1 O26 78.5(6) 2_655 2_655 ?
C1 Ir1 O26 109.4(7) . 2_655 ?
O2 Ir1 C3 96.2(7) . . ?
O23 Ir1 C3 161.2(8) 2_655 . ?
C1 Ir1 C3 67.8(8) . . ?
O26 Ir1 C3 120.3(8) 2_655 . ?
O2 Ir1 C5 127.3(8) . . ?
O23 Ir1 C5 97.6(8) 2_655 . ?
C1 Ir1 C5 40.1(9) . . ?
O26 Ir1 C5 147.0(7) 2_655 . ?
C3 Ir1 C5 67.0(9) . . ?
O2 Ir1 C4 96.5(8) . . ?
O23 Ir1 C4 120.4(8) 2_655 . ?
C1 Ir1 C4 66.2(9) . . ?
O26 Ir1 C4 161.1(8) 2_655 . ?
C3 Ir1 C4 40.8(10) . . ?
C5 Ir1 C4 38.0(9) . . ?
O2 Ir1 C2 127.7(8) . . ?
O23 Ir1 C2 147.2(7) 2_655 . ?
C1 Ir1 C2 42.7(9) . . ?
O26 Ir1 C2 96.8(8) 2_655 . ?
C3 Ir1 C2 38.8(9) . . ?
C5 Ir1 C2 68.7(10) . . ?
C4 Ir1 C2 67.2(10) . . ?
O37 Ir2 O53 78.7(6) . . ?
O37 Ir2 O64 84.9(6) . 2_666 ?
O53 Ir2 O64 84.1(6) . 2_666 ?
O37 Ir2 C11 119.9(8) . . ?
O53 Ir2 C11 161.3(8) . . ?
O64 Ir2 C11 96.5(8) 2_666 . ?
O37 Ir2 C12 159.6(7) . . ?
O53 Ir2 C12 121.6(7) . . ?
O64 Ir2 C12 96.6(7) 2_666 . ?
C11 Ir2 C12 39.7(8) . . ?
O37 Ir2 C13 144.8(9) . . ?
O53 Ir2 C13 98.7(8) . . ?
O64 Ir2 C13 130.1(8) 2_666 . ?
C11 Ir2 C13 66.6(10) . . ?
C12 Ir2 C13 40.2(9) . . ?
O37 Ir2 C15 96.8(7) . . ?
O53 Ir2 C15 147.4(8) . . ?
O64 Ir2 C15 128.0(8) 2_666 . ?
C11 Ir2 C15 38.7(9) . . ?
C12 Ir2 C15 66.2(8) . . ?
C13 Ir2 C15 66.5(9) . . ?
O37 Ir2 C14 106.5(8) . . ?
O53 Ir2 C14 107.0(8) . . ?
O64 Ir2 C14 165.2(9) 2_666 . ?
C11 Ir2 C14 69.8(11) . . ?
C12 Ir2 C14 69.4(9) . . ?
C13 Ir2 C14 40.1(9) . . ?
C15 Ir2 C14 42.8(9) . . ?
O70 Na1 O71 82.1(7) . . ?
O70 Na1 O11 144.5(7) . . ?
O71 Na1 O11 82.7(7) . . ?
O70 Na1 O72 86.0(6) . . ?
O71 Na1 O72 133.0(8) . . ?
O11 Na1 O72 81.4(6) . . ?
O70 Na1 O61 109.9(6) . 2_666 ?
O71 Na1 O61 105.9(7) . 2_666 ?
O11 Na1 O61 105.0(6) . 2_666 ?
O72 Na1 O61 120.9(8) . 2_666 ?
O70 Na1 O44 72.3(6) . 2_666 ?
O71 Na1 O44 142.6(7) . 2_666 ?
O11 Na1 O44 133.2(7) . 2_666 ?
O72 Na1 O44 72.7(6) . 2_666 ?
O61 Na1 O44 60.5(5) 2_666 2_666 ?
O70 Na1 W17 103.6(5) . 2_666 ?
O71 Na1 W17 138.3(5) . 2_666 ?
O11 Na1 W17 109.1(5) . 2_666 ?
O72 Na1 W17 88.6(6) . 2_666 ?
O61 Na1 W17 32.9(4) 2_666 2_666 ?
O44 Na1 W17 34.4(3) 2_666 2_666 ?
O70 Na1 Na2 44.1(5) . . ?
O71 Na1 Na2 104.6(6) . . ?
O11 Na1 Na2 110.8(5) . . ?
O72 Na1 Na2 43.6(5) . . ?
O61 Na1 Na2 135.2(6) 2_666 . ?
O44 Na1 Na2 75.3(5) 2_666 . ?
W17 Na1 Na2 107.6(4) 2_666 . ?
O70 Na1 W20 22.8(4) . . ?
O71 Na1 W20 80.0(5) . . ?
O11 Na1 W20 160.4(6) . . ?
O72 Na1 W20 104.0(5) . . ?
O61 Na1 W20 88.6(5) 2_666 . ?
O44 Na1 W20 65.8(4) 2_666 . ?
W17 Na1 W20 90.0(2) 2_666 . ?
Na2 Na1 W20 65.5(3) . . ?
O19 Na2 O74 101.1(10) . . ?
O19 Na2 O42 150.8(10) . 2_666 ?
O74 Na2 O42 97.0(10) . 2_666 ?
O19 Na2 O72 84.3(8) . . ?
O74 Na2 O72 162.9(11) . . ?
O42 Na2 O72 85.1(8) 2_666 . ?
O19 Na2 O70 124.7(9) . . ?
O74 Na2 O70 82.5(9) . . ?
O42 Na2 O70 80.1(7) 2_666 . ?
O72 Na2 O70 81.2(7) . . ?
O19 Na2 O73 78.9(11) . . ?
O74 Na2 O73 86.1(12) . . ?
O42 Na2 O73 79.7(11) 2_666 . ?
O72 Na2 O73 110.9(12) . . ?
O70 Na2 O73 155.3(12) . . ?
O19 Na2 Na5 94.2(6) . . ?
O74 Na2 Na5 42.8(7) . . ?
O42 Na2 Na5 83.7(6) 2_666 . ?
O72 Na2 Na5 153.8(8) . . ?
O70 Na2 Na5 119.9(6) . . ?
O73 Na2 Na5 43.6(10) . . ?
O19 Na2 Na1 101.0(7) . . ?
O74 Na2 Na1 120.6(9) . . ?
O42 Na2 Na1 89.0(6) 2_666 . ?
O72 Na2 Na1 42.3(5) . . ?
O70 Na2 Na1 40.5(4) . . ?
O73 Na2 Na1 152.2(12) . . ?
Na5 Na2 Na1 160.2(5) . . ?
O14 Na3 O54 165.8(13) . 1_545 ?
O14 Na3 O76 78.7(13) . . ?
O54 Na3 O76 97.2(14) 1_545 . ?
O14 Na3 Na4 96.3(10) . 2_655 ?
O54 Na3 Na4 95.9(10) 1_545 2_655 ?
O76 Na3 Na4 136.3(14) . 2_655 ?
O77 Na4 O75 122(2) . . ?
O77 Na4 O34 147(2) . . ?
O75 Na4 O34 90.6(15) . . ?
O77 Na4 O32 99(2) . . ?
O75 Na4 O32 80.7(13) . . ?
O34 Na4 O32 75.5(11) . . ?
O77 Na4 Na3 84.3(18) . 2_655 ?
O75 Na4 Na3 136.4(15) . 2_655 ?
O34 Na4 Na3 76.5(10) . 2_655 ?
O32 Na4 Na3 133.0(13) . 2_655 ?
O74 Na5 O74 180.0(12) . 2_766 ?
O74 Na5 O73 89.7(12) . . ?
O74 Na5 O73 90.3(11) 2_766 . ?
O74 Na5 O73 90.3(11) . 2_766 ?
O74 Na5 O73 89.7(12) 2_766 2_766 ?
O73 Na5 O73 180.0 . 2_766 ?
O74 Na5 O87 88.7(12) . . ?
O74 Na5 O87 91.3(12) 2_766 . ?
O73 Na5 O87 93.2(14) . . ?
O73 Na5 O87 86.8(14) 2_766 . ?
O74 Na5 O87 91.3(12) . 2_766 ?
O74 Na5 O87 88.7(12) 2_766 2_766 ?
O73 Na5 O87 86.8(14) . 2_766 ?
O73 Na5 O87 93.2(14) 2_766 2_766 ?
O87 Na5 O87 180.0(10) . 2_766 ?
O74 Na5 Na2 138.1(7) . 2_766 ?
O74 Na5 Na2 41.9(7) 2_766 2_766 ?
O73 Na5 Na2 131.9(10) . 2_766 ?
O73 Na5 Na2 48.1(10) 2_766 2_766 ?
O87 Na5 Na2 93.3(10) . 2_766 ?
O87 Na5 Na2 86.7(10) 2_766 2_766 ?
O74 Na5 Na2 41.9(7) . . ?
O74 Na5 Na2 138.1(7) 2_766 . ?
O73 Na5 Na2 48.1(10) . . ?
O73 Na5 Na2 131.9(10) 2_766 . ?
O87 Na5 Na2 86.7(10) . . ?
O87 Na5 Na2 93.3(10) 2_766 . ?
Na2 Na5 Na2 180.0(6) 2_766 . ?
O78 Na6 O7 88.3(14) . . ?
O78 Na6 O86 89.6(14) . . ?
O7 Na6 O86 85.0(13) . . ?
O78 Na6 O49 90.0(13) . . ?
O7 Na6 O49 96.9(13) . . ?
O86 Na6 O49 178.1(16) . . ?
C6 C1 C5 129(2) . . ?
C6 C1 C2 123(2) . . ?
C5 C1 C2 107.5(19) . . ?
C6 C1 Ir1 127.7(15) . . ?
C5 C1 Ir1 71.3(12) . . ?
C2 C1 Ir1 70.4(12) . . ?
C7 C2 C3 128(2) . . ?
C7 C2 C1 127(2) . . ?
C3 C2 C1 105(2) . . ?
C7 C2 Ir1 126.1(17) . . ?
C3 C2 Ir1 69.5(13) . . ?
C1 C2 Ir1 66.9(12) . . ?
C2 C3 C4 109(2) . . ?
C2 C3 C8 123(2) . . ?
C4 C3 C8 128(2) . . ?
C2 C3 Ir1 71.7(13) . . ?
C4 C3 Ir1 70.1(12) . . ?
C8 C3 Ir1 124.3(15) . . ?
C5 C4 C3 109(2) . . ?
C5 C4 C9 122(3) . . ?
C3 C4 C9 128(2) . . ?
C5 C4 Ir1 71.0(13) . . ?
C3 C4 Ir1 69.1(12) . . ?
C9 C4 Ir1 123.6(16) . . ?
C4 C5 C10 128(2) . . ?
C4 C5 C1 109(2) . . ?
C10 C5 C1 123(2) . . ?
C4 C5 Ir1 71.0(13) . . ?
C10 C5 Ir1 125.3(16) . . ?
C1 C5 Ir1 68.6(12) . . ?
C1 C6 H6A 109.5 . . ?
C1 C6 H6B 109.5 . . ?
H6A C6 H6B 109.5 . . ?
C1 C6 H6C 109.5 . . ?
H6A C6 H6C 109.5 . . ?
H6B C6 H6C 109.5 . . ?
C2 C7 H7A 109.5 . . ?
C2 C7 H7B 109.5 . . ?
H7A C7 H7B 109.5 . . ?
C2 C7 H7C 109.5 . . ?
H7A C7 H7C 109.5 . . ?
H7B C7 H7C 109.5 . . ?
C3 C8 H8A 109.5 . . ?
C3 C8 H8B 109.5 . . ?
H8A C8 H8B 109.5 . . ?
C3 C8 H8C 109.5 . . ?
H8A C8 H8C 109.5 . . ?
H8B C8 H8C 109.5 . . ?
C4 C9 H9A 109.5 . . ?
C4 C9 H9B 109.5 . . ?
H9A C9 H9B 109.5 . . ?
C4 C9 H9C 109.5 . . ?
H9A C9 H9C 109.5 . . ?
H9B C9 H9C 109.5 . . ?
C5 C10 H10A 109.5 . . ?
C5 C10 H10B 109.5 . . ?
H10A C10 H10B 109.5 . . ?
C5 C10 H10C 109.5 . . ?
H10A C10 H10C 109.5 . . ?
H10B C10 H10C 109.5 . . ?
C15 C11 C12 110(2) . . ?
C15 C11 C16 127(2) . . ?
C12 C11 C16 123(2) . . ?
C15 C11 Ir2 71.9(14) . . ?
C12 C11 Ir2 71.0(13) . . ?
C16 C11 Ir2 125.6(19) . . ?
C11 C12 C17 128(2) . . ?
C11 C12 C13 106.7(19) . . ?
C17 C12 C13 125(2) . . ?
C11 C12 Ir2 69.3(13) . . ?
C17 C12 Ir2 124.3(16) . . ?
C13 C12 Ir2 70.2(13) . . ?
C12 C13 C14 112(2) . . ?
C12 C13 C18 130(2) . . ?
C14 C13 C18 117(2) . . ?
C12 C13 Ir2 69.6(13) . . ?
C14 C13 Ir2 70.9(14) . . ?
C18 C13 Ir2 124.1(17) . . ?
C19 C14 C13 133(3) . . ?
C19 C14 C15 126(2) . . ?
C13 C14 C15 101(2) . . ?
C19 C14 Ir2 134(2) . . ?
C13 C14 Ir2 69.1(15) . . ?
C15 C14 Ir2 67.8(14) . . ?
C11 C15 C20 123(2) . . ?
C11 C15 C14 110(2) . . ?
C20 C15 C14 127(2) . . ?
C11 C15 Ir2 69.3(13) . . ?
C20 C15 Ir2 127.3(16) . . ?
C14 C15 Ir2 69.4(13) . . ?
C11 C16 H16A 109.5 . . ?
C11 C16 H16B 109.5 . . ?
H16A C16 H16B 109.5 . . ?
C11 C16 H16C 109.5 . . ?
H16A C16 H16C 109.5 . . ?
H16B C16 H16C 109.5 . . ?
C12 C17 H17A 109.5 . . ?
C12 C17 H17B 109.5 . . ?
H17A C17 H17B 109.5 . . ?
C12 C17 H17C 109.5 . . ?
H17A C17 H17C 109.5 . . ?
H17B C17 H17C 109.5 . . ?
C13 C18 H18A 109.5 . . ?
C13 C18 H18B 109.5 . . ?
H18A C18 H18B 109.5 . . ?
C13 C18 H18C 109.5 . . ?
H18A C18 H18C 109.5 . . ?
H18B C18 H18C 109.5 . . ?
C14 C19 H19A 109.5 . . ?
C14 C19 H19B 109.5 . . ?
H19A C19 H19B 109.5 . . ?
C14 C19 H19C 109.5 . . ?
H19A C19 H19C 109.5 . . ?
H19B C19 H19C 109.5 . . ?
C15 C20 H20A 109.5 . . ?
C15 C20 H20B 109.5 . . ?
H20A C20 H20B 109.5 . . ?
C15 C20 H20C 109.5 . . ?
H20A C20 H20C 109.5 . . ?
H20B C20 H20C 109.5 . . ?
W1 O1 W10 174.7(9) . 2_655 ?
W1 O2 Ir1 179.8(12) . . ?
W2 O3 W1 117.2(7) . . ?
Bi1 O4 W1 106.3(5) . . ?
Bi1 O4 W3 129.4(6) . . ?
W1 O4 W3 95.9(5) . . ?
Bi1 O4 W2 128.9(6) . . ?
W1 O4 W2 95.7(5) . . ?
W3 O4 W2 91.9(5) . . ?
W3 O5 W1 115.2(8) . . ?
W1 O6 W10 176.3(9) . . ?
W2 O7 Na6 146.5(12) . . ?
W2 O8 W3 116.2(8) . . ?
W8 O9 W2 146.4(10) . . ?
W2 O10 W9 148.1(9) . . ?
W3 O11 Na1 133.4(9) . . ?
W3 O12 W4 147.5(9) . . ?
W5 O13 W3 147.5(9) . . ?
W4 O14 Na3 145.2(11) . . ?
W4 O15 W5 112.9(9) . . ?
W4 O16 W6 114.5(8) . . ?
W4 O17 W10 130.9(8) . 2_655 ?
Bi1 O18 W6 112.2(7) . . ?
Bi1 O18 W4 113.6(7) . . ?
W6 O18 W4 94.5(7) . . ?
Bi1 O18 W5 140.3(9) . . ?
W6 O18 W5 94.9(6) . . ?
W4 O18 W5 91.6(6) . . ?
W5 O19 Na2 143.3(9) . . ?
W5 O20 W6 116.3(8) . . ?
W5 O21 W8 151.5(8) . . ?
W6 O23 Ir1 134.4(8) . 2_655 ?
W7 O24 W6 144.4(8) . . ?
W7 O26 Ir1 134.8(8) . 2_655 ?
W8 O27 W7 116.6(8) . . ?
W9 O28 W7 115.7(9) . . ?
Bi1 O29 W7 110.6(7) . . ?
Bi1 O29 W8 142.2(8) . . ?
W7 O29 W8 96.4(6) . . ?
Bi1 O29 W9 110.9(6) . . ?
W7 O29 W9 94.5(6) . . ?
W8 O29 W9 92.0(6) . . ?
W9 O31 W8 114.2(8) . . ?
W9 O32 Na4 134.6(12) . . ?
W9 O33 W10 133.8(9) . . ?
W10 O34 Na4 135.0(11) . . ?
W11 O37 Ir2 137.4(10) . . ?
W12 O38 W11 116.2(8) . . ?
W13 O39 W11 116.7(9) . . ?
Bi2 O40 W11 111.3(7) . . ?
Bi2 O40 W12 110.8(7) . . ?
W11 O40 W12 95.2(6) . . ?
Bi2 O40 W13 140.8(7) . . ?
W11 O40 W13 97.0(6) . . ?
W12 O40 W13 92.3(5) . . ?
W14 O41 W11 142.7(11) . . ?
W12 O42 Na2 136.1(10) . 2_666 ?
W12 O43 W13 113.7(8) . . ?
W17 O44 W12 144.8(10) . . ?
W17 O44 Na1 87.8(6) . 2_666 ?
W12 O44 Na1 127.2(8) . 2_666 ?
W12 O45 W20 130.4(7) . 2_666 ?
W15 O47 W13 152.0(11) . . ?
W13 O48 W17 149.0(10) . . ?
W14 O49 Na6 129.0(12) . . ?
W15 O50 W14 116.3(9) . . ?
Bi2 O51 W14 110.4(6) . . ?
Bi2 O51 W15 140.3(7) . . ?
W14 O51 W15 96.7(6) . . ?
Bi2 O51 W16 112.6(7) . . ?
W14 O51 W16 94.6(5) . . ?
W15 O51 W16 92.8(5) . . ?
W16 O52 W14 115.3(7) . . ?
W14 O53 Ir2 136.4(7) . . ?
W15 O54 Na3 129.0(11) . 1_565 ?
W16 O55 W15 114.0(8) . . ?
W15 O56 W19 149.7(10) . . ?
W19 O58 W16 148.9(10) . . ?
W16 O59 W20 130.9(8) . . ?
W17 O61 W18 116.3(8) . . ?
W17 O61 Na1 100.2(7) . 2_666 ?
W18 O61 Na1 113.0(8) . 2_666 ?
Bi2 O62 W18 106.6(7) . . ?
Bi2 O62 W19 129.0(6) . . ?
W18 O62 W19 95.6(5) . . ?
Bi2 O62 W17 129.3(6) . . ?
W18 O62 W17 95.6(5) . . ?
W19 O62 W17 91.9(5) . . ?
W17 O63 W19 116.9(8) . . ?
W18 O64 Ir2 175.1(9) . 2_666 ?
W19 O65 W18 117.3(8) . . ?
W18 O67 W20 176.8(10) . 2_666 ?
W18 O68 W20 172.3(9) . . ?
W20 O70 Na1 125.5(8) . . ?
W20 O70 Na2 133.4(8) . . ?
Na1 O70 Na2 95.4(7) . . ?
Na1 O72 Na2 94.1(8) . . ?
Na5 O73 Na2 88.2(14) . . ?
Na2 O74 Na5 95.2(11) . . ?

loop_
_geom_bond_atom_site_label_1
_geom_bond_atom_site_label_2
_geom_bond_distance
_geom_bond_site_symmetry_2
_geom_bond_publ_flag
Bi1 O18 2.090(18) . ?
Bi1 O29 2.127(16) . ?
Bi1 O4 2.131(12) . ?
Bi1 W1 3.4655(11) . ?
Bi2 O62 2.126(14) . ?
Bi2 O51 2.129(15) . ?
Bi2 O40 2.136(16) . ?
Bi2 W18 3.4589(13) . ?
W1 O2 1.765(15) . ?
W1 O1 1.771(15) . ?
W1 O6 1.809(15) . ?
W1 O3 2.029(16) . ?
W1 O5 2.074(16) . ?
W1 O4 2.199(13) . ?
W2 O7 1.719(17) . ?
W2 O3 1.880(15) . ?
W2 O10 1.894(15) . ?
W2 O8 1.909(17) . ?
W2 O9 1.983(16) . ?
W2 O4 2.302(13) . ?
W3 O11 1.746(16) . ?
W3 O12 1.847(16) . ?
W3 O5 1.867(15) . ?
W3 O8 1.975(17) . ?
W3 O13 1.992(15) . ?
W3 O4 2.284(13) . ?
W4 O14 1.767(16) . ?
W4 O15 1.885(16) . ?
W4 O16 1.912(14) . ?
W4 O17 1.918(14) . ?
W4 O12 1.979(15) . ?
W4 O18 2.253(19) . ?
W5 O19 1.742(16) . ?
W5 O13 1.865(15) . ?
W5 O21 1.882(16) . ?
W5 O20 1.945(15) . ?
W5 O15 2.023(18) . ?
W5 O18 2.293(16) . ?
W6 O22 1.739(17) . ?
W6 O23 1.816(15) . ?
W6 O24 1.947(16) . ?
W6 O20 1.976(15) . ?
W6 O16 2.000(15) . ?
W6 O18 2.230(16) . ?
W7 O25 1.739(16) . ?
W7 O26 1.789(15) . ?
W7 O24 1.888(16) . ?
W7 O28 1.965(18) . ?
W7 O27 2.001(16) . ?
W7 O29 2.216(14) . ?
W8 O30 1.717(16) . ?
W8 O9 1.877(16) . ?
W8 O27 1.921(15) . ?
W8 O21 1.921(16) . ?
W8 O31 1.951(17) . ?
W8 O29 2.261(15) . ?
W9 O32 1.706(18) . ?
W9 O33 1.876(15) . ?
W9 O28 1.932(16) . ?
W9 O10 1.933(14) . ?
W9 O31 1.934(15) . ?
W9 O29 2.276(17) . ?
W10 O34 1.733(17) . ?
W10 O35 1.756(17) . ?
W10 O17 1.949(14) 2_655 ?
W10 O33 1.952(15) . ?
W10 O6 2.130(15) . ?
W10 O1 2.167(15) 2_655 ?
W11 O36 1.755(18) . ?
W11 O37 1.796(18) . ?
W11 O41 1.964(18) . ?
W11 O38 1.974(16) . ?
W11 O39 2.019(18) . ?
W11 O40 2.197(15) . ?
W12 O42 1.721(17) . ?
W12 O45 1.889(15) . ?
W12 O38 1.901(16) . ?
W12 O43 1.917(17) . ?
W12 O44 1.966(16) . ?
W12 O40 2.255(15) . ?
W13 O46 1.746(19) . ?
W13 O48 1.903(17) . ?
W13 O39 1.911(18) . ?
W13 O47 1.925(17) . ?
W13 O43 1.982(16) . ?
W13 O40 2.271(17) . ?
W14 O49 1.77(2) . ?
W14 O53 1.815(15) . ?
W14 O41 1.896(17) . ?
W14 O52 2.039(16) . ?
W14 O50 2.043(19) . ?
W14 O51 2.234(15) . ?
W15 O54 1.737(18) . ?
W15 O47 1.867(18) . ?
W15 O56 1.888(19) . ?
W15 O50 1.902(18) . ?
W15 O55 1.998(16) . ?
W15 O51 2.252(16) . ?
W16 O57 1.729(17) . ?
W16 O52 1.864(16) . ?
W16 O55 1.892(18) . ?
W16 O59 1.920(15) . ?
W16 O58 1.924(17) . ?
W16 O51 2.255(15) . ?
W17 O60 1.744(17) . ?
W17 O61 1.847(18) . ?
W17 O44 1.891(16) . ?
W17 O48 1.932(18) . ?
W17 O63 1.935(16) . ?
W17 O62 2.311(14) . ?
W17 Na1 3.343(11) 2_666 ?
W18 O64 1.721(16) . ?
W18 O68 1.821(15) . ?
W18 O67 1.833(15) . ?
W18 O65 1.990(17) . ?
W18 O61 2.075(16) . ?
W18 O62 2.187(16) . ?
W19 O66 1.716(18) . ?
W19 O58 1.894(17) . ?
W19 O65 1.894(19) . ?
W19 O56 1.94(2) . ?
W19 O63 1.946(16) . ?
W19 O62 2.290(14) . ?
W20 O70 1.720(14) . ?
W20 O69 1.769(16) . ?
W20 O59 1.947(16) . ?
W20 O45 1.998(17) 2_666 ?
W20 O67 2.075(15) 2_666 ?
W20 O68 2.120(15) . ?
W20 Na1 3.616(10) . ?
Ir1 O2 2.100(15) . ?
Ir1 O23 2.125(15) 2_655 ?
Ir1 C1 2.14(2) . ?
Ir1 O26 2.143(15) 2_655 ?
Ir1 C3 2.16(2) . ?
Ir1 C5 2.17(2) . ?
Ir1 C4 2.17(2) . ?
Ir1 C2 2.19(2) . ?
Ir2 O37 2.116(15) . ?
Ir2 O53 2.129(14) . ?
Ir2 O64 2.137(16) 2_666 ?
Ir2 C11 2.14(3) . ?
Ir2 C12 2.16(2) . ?
Ir2 C13 2.17(3) . ?
Ir2 C15 2.17(2) . ?
Ir2 C14 2.20(3) . ?
Na1 O70 2.335(18) . ?
Na1 O71 2.36(2) . ?
Na1 O11 2.376(18) . ?
Na1 O72 2.42(2) . ?
Na1 O61 2.478(19) 2_666 ?
Na1 O44 2.83(2) 2_666 ?
Na1 W17 3.343(11) 2_666 ?
Na1 Na2 3.582(18) . ?
Na2 O19 2.26(2) . ?
Na2 O74 2.31(3) . ?
Na2 O42 2.34(2) 2_666 ?
Na2 O72 2.48(2) . ?
Na2 O70 2.50(2) . ?
Na2 O73 2.56(4) . ?
Na2 Na5 3.442(15) . ?
Na3 O14 2.21(3) . ?
Na3 O54 2.39(3) 1_545 ?
Na3 O76 2.40(5) . ?
Na3 Na4 3.96(4) 2_655 ?
Na4 O77 2.04(6) . ?
Na4 O75 2.35(5) . ?
Na4 O34 2.55(4) . ?
Na4 O32 2.60(4) . ?
Na4 Na3 3.96(4) 2_655 ?
Na5 O74 2.35(3) . ?
Na5 O74 2.35(3) 2_766 ?
Na5 O73 2.38(4) . ?
Na5 O73 2.38(4) 2_766 ?
Na5 O87 2.40(4) . ?
Na5 O87 2.40(4) 2_766 ?
Na5 Na2 3.442(15) 2_766 ?
Na6 O78 2.30(4) . ?
Na6 O7 2.36(4) . ?
Na6 O86 2.57(5) . ?
Na6 O49 2.95(4) . ?
C1 C6 1.47(3) . ?
C1 C5 1.48(3) . ?
C1 C2 1.58(3) . ?
C2 C7 1.40(4) . ?
C2 C3 1.45(3) . ?
C3 C4 1.51(4) . ?
C3 C8 1.52(3) . ?
C4 C5 1.42(3) . ?
C4 C9 1.54(4) . ?
C5 C10 1.45(4) . ?
C6 H6A 0.9600 . ?
C6 H6B 0.9600 . ?
C6 H6C 0.9600 . ?
C7 H7A 0.9600 . ?
C7 H7B 0.9600 . ?
C7 H7C 0.9600 . ?
C8 H8A 0.9600 . ?
C8 H8B 0.9600 . ?
C8 H8C 0.9600 . ?
C9 H9A 0.9600 . ?
C9 H9B 0.9600 . ?
C9 H9C 0.9600 . ?
C10 H10A 0.9600 . ?
C10 H10B 0.9600 . ?
C10 H10C 0.9600 . ?
C11 C15 1.43(3) . ?
C11 C12 1.46(3) . ?
C11 C16 1.53(4) . ?
C12 C17 1.48(3) . ?
C12 C13 1.49(4) . ?
C13 C14 1.50(3) . ?
C13 C18 1.54(3) . ?
C14 C19 1.41(4) . ?
C14 C15 1.60(4) . ?
C15 C20 1.48(3) . ?
C16 H16A 0.9600 . ?
C16 H16B 0.9600 . ?
C16 H16C 0.9600 . ?
C17 H17A 0.9600 . ?
C17 H17B 0.9600 . ?
C17 H17C 0.9600 . ?
C18 H18A 0.9600 . ?
C18 H18B 0.9600 . ?
C18 H18C 0.9600 . ?
C19 H19A 0.9600 . ?
C19 H19B 0.9600 . ?
C19 H19C 0.9600 . ?
C20 H20A 0.9600 . ?
C20 H20B 0.9600 . ?
C20 H20C 0.9600 . ?
O1 W10 2.167(15) 2_655 ?
O17 W10 1.949(14) 2_655 ?
O23 Ir1 2.124(15) 2_655 ?
O26 Ir1 2.143(15) 2_655 ?
O42 Na2 2.34(2) 2_666 ?
O44 Na1 2.83(2) 2_666 ?
O45 W20 1.998(17) 2_666 ?
O54 Na3 2.39(3) 1_565 ?
O61 Na1 2.478(19) 2_666 ?
O64 Ir2 2.137(16) 2_666 ?
O67 W20 2.075(15) 2_666 ?
